data_2201777
loop_
_publ_author_name
'Jones, Peter G.'
'M\"oller, Hedwig'
'Finner, Emil'

_publ_section_title
;
 Cilansetron hydrochloride monohydrate, modification B (orthorhombic)
;
_journal_issue 1
_journal_name_full 'Acta Crystallographica Section E'
_journal_page_first o41
_journal_page_last o43
_journal_paper_doi 10.1107/S1600536802022481
_journal_volume 59
_journal_year 2003
_chemical_formula_iupac 'C20 H22 N3 O 1+, Cl 1-, H2 O'
_chemical_formula_moiety 'C20 H22 N3 O 1+, Cl 1-, H2 O'
_chemical_formula_sum 'C20 H24 Cl N3 O2'
_chemical_formula_weight 373.87
_chemical_name_systematic
;
R-(-)-5,6,9,10-tetrahydro-10-
[(2-methyl-1H-imidazol-1-yl)-methyl]-4H-pyrido[3,2,1-jk]-carbazol-11(8H)-one
monohydrochloride monohydrate
;
_space_group_IT_number 19
_symmetry_cell_setting orthorhombic
_symmetry_space_group_name_Hall 'P 2ac 2ab'
_symmetry_space_group_name_H-M 'P 21 21 21'
_atom_sites_solution_hydrogens geom
_atom_sites_solution_primary direct
_atom_sites_solution_secondary difmap
_audit_creation_method SHELXL-97
_cell_angle_alpha 90.00
_cell_angle_beta 90.00
_cell_angle_gamma 90.00
_cell_formula_units_Z 8
_cell_length_a 7.396(2)
_cell_length_b 16.460(3)
_cell_length_c 30.263(6)
_cell_measurement_reflns_used 5470
_cell_measurement_temperature 123(2)
_cell_measurement_theta_max 25
_cell_measurement_theta_min 2
_cell_volume 3684.2(14)
_computing_cell_refinement 'SAINT (Bruker, 2002)'
_computing_data_collection 'SMART (Bruker, 2002)'
_computing_data_reduction SAINT
_computing_molecular_graphics 'XP (Siemens, 1994)'
_computing_publication_material SHELXL97
_computing_structure_refinement 'SHELXL97 (Sheldrick, 1997)'
_computing_structure_solution 'SHELXS97 (Sheldrick, 1990)'
_diffrn_ambient_temperature 123(2)
_diffrn_detector_area_resol_mean 8.192
_diffrn_measured_fraction_theta_full 0.997
_diffrn_measured_fraction_theta_max 0.997
_diffrn_measurement_device_type 'Stoe-Huber-Siemens area-detector'
_diffrn_measurement_method \f-scan
_diffrn_radiation_monochromator graphite
_diffrn_radiation_source 'fine-focus sealed tube'
_diffrn_radiation_type MoK\a
_diffrn_radiation_wavelength 0.71073
_diffrn_reflns_av_R_equivalents 0.112
_diffrn_reflns_av_sigmaI/netI 0.0517
_diffrn_reflns_limit_h_max 8
_diffrn_reflns_limit_h_min -8
_diffrn_reflns_limit_k_max 19
_diffrn_reflns_limit_k_min 0
_diffrn_reflns_limit_l_max 36
_diffrn_reflns_limit_l_min 0
_diffrn_reflns_number 61630
_diffrn_reflns_theta_full 25.12
_diffrn_reflns_theta_max 25.12
_diffrn_reflns_theta_min 2.37
_exptl_absorpt_coefficient_mu 0.227
_exptl_absorpt_correction_type none
_exptl_crystal_colour colourless
_exptl_crystal_density_diffrn 1.348
_exptl_crystal_density_method 'not measured'
_exptl_crystal_description lath
_exptl_crystal_F_000 1584
_exptl_crystal_size_max 0.70
_exptl_crystal_size_mid 0.23
_exptl_crystal_size_min 0.04
_refine_diff_density_max 0.357
_refine_diff_density_min -0.274
_refine_ls_abs_structure_details 'Flack (1983), 2820 Friedel pairs'
_refine_ls_abs_structure_Flack -0.03(9)
_refine_ls_extinction_method none
_refine_ls_goodness_of_fit_ref 1.153
_refine_ls_hydrogen_treatment mixed
_refine_ls_matrix_type full
_refine_ls_number_parameters 500
_refine_ls_number_reflns 6553
_refine_ls_number_restraints 15
_refine_ls_restrained_S_all 1.155
_refine_ls_R_factor_all 0.0815
_refine_ls_R_factor_gt 0.0577
_refine_ls_shift/su_max <0.001
_refine_ls_shift/su_mean 0.000
_refine_ls_structure_factor_coef Fsqd
_refine_ls_weighting_details 'calc w = 1/[\s^2^(Fo^2^)+(0.018P)^2^+3.9789P] where P = (Fo^2^+2Fc^2^)/3'
_refine_ls_weighting_scheme calc
_refine_ls_wR_factor_gt 0.0949
_refine_ls_wR_factor_ref 0.1047
_reflns_number_gt 5335
_reflns_number_total 6553
_reflns_threshold_expression I>2\s(I)
_cod_data_source_file bt6215.cif
_cod_data_source_block I
_cod_database_code 2201777
_cod_database_fobs_code 2201777

loop_
_symmetry_equiv_pos_as_xyz
'x, y, z'
'-x+1/2, -y, z+1/2'
'-x, y+1/2, -z+1/2'
'x+1/2, -y+1/2, -z'

loop_
_atom_site_label
_atom_site_fract_x
_atom_site_fract_y
_atom_site_fract_z
_atom_site_U_iso_or_equiv
_atom_site_adp_type
_atom_site_calc_flag
_atom_site_refinement_flags
_atom_site_occupancy
_atom_site_disorder_assembly
_atom_site_disorder_group
_atom_site_type_symbol
C1 0.5799(5) 0.1127(2) 0.51381(13) 0.0208(9) Uani d . 1 . . C
H1 0.5764 0.0623 0.4986 0.025 Uiso calc R 1 . . H
C2 0.5867(5) 0.1151(2) 0.55962(13) 0.0220(9) Uani d . 1 . . C
H2 0.5908 0.0656 0.5757 0.026 Uiso calc R 1 . . H
C3 0.5877(5) 0.1892(2) 0.58271(13) 0.0245(9) Uani d . 1 . . C
H3 0.5894 0.1888 0.6141 0.029 Uiso calc R 1 . . H
C3A 0.5862(5) 0.2629(2) 0.56062(13) 0.0214(9) Uani d . 1 . . C
C4 0.5962(5) 0.3469(2) 0.58063(13) 0.0271(9) Uani d . 1 . . C
H4A 0.7239 0.3604 0.5871 0.033 Uiso calc R 1 . . H
H4B 0.5283 0.3477 0.6088 0.033 Uiso calc R 1 . . H
C5 0.5173(6) 0.4106(3) 0.54923(14) 0.0333(11) Uani d . 1 . . C
H5A 0.3843 0.4038 0.5483 0.040 Uiso calc R 1 . . H
H5B 0.5427 0.4652 0.5614 0.040 Uiso calc R 1 . . H
C6 0.5887(5) 0.4070(2) 0.50259(14) 0.0255(9) Uani d . 1 . . C
H6A 0.5154 0.4427 0.4833 0.031 Uiso calc R 1 . . H
H6B 0.7152 0.4267 0.5019 0.031 Uiso calc R 1 . . H
N7 0.5811(4) 0.32330(18) 0.48615(10) 0.0211(7) Uani d . 1 . . N
C7A 0.5853(5) 0.2956(2) 0.44388(13) 0.0196(8) Uani d . 1 . . C
C8 0.5921(5) 0.3460(2) 0.40364(12) 0.0234(8) Uani d . 1 . . C
H8A 0.7152 0.3686 0.3999 0.028 Uiso calc R 1 . . H
H8B 0.5062 0.3918 0.4064 0.028 Uiso calc R 1 . . H
C9 0.5428(5) 0.2944(2) 0.36339(13) 0.0258(9) Uani d . 1 . . C
H9A 0.5761 0.3244 0.3362 0.031 Uiso calc R 1 . . H
H9B 0.4103 0.2860 0.3629 0.031 Uiso calc R 1 . . H
C10 0.6374(5) 0.2111(2) 0.36299(12) 0.0200(8) Uani d . 1 . . C
H10 0.7708 0.2208 0.3617 0.024 Uiso calc R 1 . . H
C11 0.5978(5) 0.1635(2) 0.40515(12) 0.0204(8) Uani d . 1 . . C
O1 0.5855(4) 0.08844(15) 0.40521(9) 0.0254(6) Uani d . 1 . . O
C11A 0.5822(5) 0.2108(2) 0.44469(12) 0.0177(8) Uani d . 1 . . C
C11B 0.5783(5) 0.1859(2) 0.49066(12) 0.0184(8) Uani d . 1 . . C
C11C 0.5796(5) 0.2582(2) 0.51502(12) 0.0188(8) Uani d . 1 . . C
C12 0.5820(6) 0.1668(2) 0.32048(12) 0.0275(9) Uani d . 1 . . C
H12A 0.4495 0.1586 0.3210 0.033 Uiso calc R 1 . . H
H12B 0.6099 0.2025 0.2950 0.033 Uiso calc R 1 . . H
C13 0.3995(5) -0.0009(3) 0.32620(12) 0.0260(8) Uani d . 1 . . C
H13A 0.3754 0.0122 0.3572 0.031 Uiso calc R 1 . . H
H13B 0.3739 -0.0585 0.3209 0.031 Uiso calc R 1 . . H
H13C 0.3220 0.0324 0.3072 0.031 Uiso calc R 1 . . H
N1' 0.6692(4) 0.0878(2) 0.31312(11) 0.0231(8) Uani d . 1 . . N
C2' 0.5909(5) 0.0160(2) 0.31600(12) 0.0231(9) Uani d . 1 . . C
N3' 0.7150(5) -0.0401(2) 0.30683(11) 0.0287(8) Uani d D 1 . . N
H3' 0.689(7) -0.092(2) 0.3064(18) 0.08(2) Uiso d D 1 . . H
C4' 0.8770(5) -0.0030(3) 0.29733(13) 0.0328(10) Uani d . 1 . . C
H4' 0.9872 -0.0292 0.2897 0.039 Uiso calc R 1 . . H
C5' 0.8491(6) 0.0786(3) 0.30102(14) 0.0325(12) Uani d . 1 . . C
H5' 0.9351 0.1205 0.2963 0.039 Uiso calc R 1 . . H
C21 0.7671(5) 0.1054(2) -0.01679(12) 0.0206(8) Uani d . 1 A . C
H21 0.7644 0.0544 -0.0021 0.025 Uiso calc R 1 . . H
C22 0.7743(5) 0.1094(2) -0.06242(12) 0.0243(9) Uani d . 1 . . C
H22 0.7764 0.0603 -0.0790 0.029 Uiso calc R 1 . . H
C23 0.7786(5) 0.1839(2) -0.08498(12) 0.0233(9) Uani d . 1 . . C
H23 0.7860 0.1842 -0.1163 0.028 Uiso calc R 1 . . H
C23A 0.7723(5) 0.2575(2) -0.06235(11) 0.0204(8) Uani d . 1 A . C
C24 0.7767(5) 0.3422(2) -0.08171(12) 0.0273(9) Uani d D 1 . . C
H24A 0.7049 0.3432 -0.1093 0.033 Uiso calc PR 0.767(12) A 1 H
H24B 0.9029 0.3567 -0.0892 0.033 Uiso calc PR 0.767(12) A 1 H
H24C 0.8633 0.3427 -0.1067 0.033 Uiso calc PR 0.233(12) A 2 H
H24D 0.6556 0.3548 -0.0938 0.033 Uiso calc PR 0.233(12) A 2 H
C25 0.6996(8) 0.4054(3) -0.04893(17) 0.0251(17) Uani d PDU 0.767(12) A 1 C
H25A 0.7274 0.4604 -0.0603 0.030 Uiso calc PR 0.767(12) A 1 H
H25B 0.5664 0.3997 -0.0483 0.030 Uiso calc PR 0.767(12) A 1 H
C26 0.7678(6) 0.3997(2) -0.00283(13) 0.0291(9) Uani d D 1 . . C
H26A 0.8940 0.4197 -0.0016 0.035 Uiso calc PR 0.767(12) A 1 H
H26B 0.6932 0.4344 0.0167 0.035 Uiso calc PR 0.767(12) A 1 H
H26C 0.8542 0.4307 0.0157 0.035 Uiso calc PR 0.233(12) A 2 H
H26D 0.6470 0.4248 0.0006 0.035 Uiso calc PR 0.233(12) A 2 H
C25" 0.826(2) 0.4052(9) -0.0514(4) 0.014(5) Uiso d PDU 0.233(12) A 2 C
H25C 0.7782 0.4569 -0.0633 0.017 Uiso calc PR 0.233(12) A 2 H
H25D 0.9596 0.4095 -0.0518 0.017 Uiso calc PR 0.233(12) A 2 H
N27 0.7609(4) 0.31583(16) 0.01259(9) 0.0184(6) Uani d . 1 A . N
C27A 0.7618(5) 0.2865(2) 0.05449(11) 0.0188(8) Uani d . 1 . . C
C28 0.7631(5) 0.3363(2) 0.09559(11) 0.0208(8) Uani d . 1 A . C
H28A 0.6388 0.3546 0.1026 0.025 Uiso calc R 1 . . H
H28B 0.8397 0.3850 0.0913 0.025 Uiso calc R 1 . . H
C29 0.8375(5) 0.2850(2) 0.13354(13) 0.0211(9) Uani d . 1 . . C
H29A 0.8159 0.3140 0.1617 0.025 Uiso calc R 1 A . H
H29B 0.9698 0.2793 0.1298 0.025 Uiso calc R 1 . . H
C30 0.7533(5) 0.2000(2) 0.13663(11) 0.0183(7) Uani d . 1 A . C
H30 0.6221 0.2068 0.1438 0.022 Uiso calc R 1 . . H
C31 0.7670(5) 0.1530(2) 0.09276(11) 0.0180(7) Uani d . 1 . . C
O2 0.7765(4) 0.07851(14) 0.09180(8) 0.0248(6) Uani d . 1 A . O
C31A 0.7633(5) 0.2021(2) 0.05346(11) 0.0168(8) Uani d . 1 A . C
C31B 0.7638(5) 0.1786(2) 0.00754(11) 0.0177(7) Uani d . 1 . . C
C31C 0.7640(5) 0.2510(2) -0.01673(11) 0.0189(8) Uani d . 1 A . C
C32 0.8427(5) 0.1569(2) 0.17555(12) 0.0202(8) Uani d . 1 . . C
H32A 0.9741 0.1529 0.1697 0.024 Uiso calc R 1 A . H
H32B 0.8269 0.1908 0.2023 0.024 Uiso calc R 1 . . H
C33 1.0553(5) -0.0035(3) 0.16752(12) 0.0237(9) Uani d . 1 A . C
H33A 1.0686 0.0105 0.1362 0.028 Uiso calc R 1 . . H
H33B 1.0930 -0.0599 0.1722 0.028 Uiso calc R 1 . . H
H33C 1.1309 0.0327 0.1854 0.028 Uiso calc R 1 . . H
N21' 0.7736(4) 0.07546(17) 0.18488(9) 0.0180(7) Uani d . 1 A . N
C22' 0.8645(5) 0.0059(3) 0.18070(11) 0.0197(8) Uani d . 1 . . C
N23' 0.7529(5) -0.0544(2) 0.19179(10) 0.0239(7) Uani d D 1 A . N
H23' 0.785(6) -0.106(2) 0.1950(14) 0.042(14) Uiso d D 1 . . H
C24' 0.5871(5) -0.0225(2) 0.20293(13) 0.0269(10) Uani d . 1 . . C
H24' 0.4835 -0.0523 0.2120 0.032 Uiso calc R 1 A . H
C25' 0.5987(5) 0.0581(2) 0.19870(13) 0.0233(9) Uani d . 1 A . C
H25' 0.5051 0.0963 0.2041 0.028 Uiso calc R 1 . . H
Cl1 0.75471(13) 0.34232(6) 0.25214(3) 0.0264(2) Uani d . 1 . . Cl
Cl2 1.22607(12) 0.15229(6) 0.24328(3) 0.0255(2) Uani d . 1 . . Cl
O1W 1.4041(5) 0.30365(19) 0.19926(11) 0.0353(7) Uani d D 1 . . O
H01 1.354(6) 0.265(2) 0.2129(15) 0.057(18) Uiso d D 1 . . H
H02 1.501(5) 0.313(3) 0.2129(15) 0.065(19) Uiso d D 1 . . H
O2W 1.0985(4) 0.29336(18) 0.30276(10) 0.0296(7) Uani d D 1 . . O
H03 0.998(4) 0.301(3) 0.2899(14) 0.044(15) Uiso d D 1 . . H
H04 1.154(6) 0.258(3) 0.2875(16) 0.07(2) Uiso d D 1 . . H

loop_
_atom_site_aniso_label
_atom_site_aniso_U_11
_atom_site_aniso_U_22
_atom_site_aniso_U_33
_atom_site_aniso_U_12
_atom_site_aniso_U_13
_atom_site_aniso_U_23
C1 0.019(2) 0.015(2) 0.029(2) 0.0009(16) -0.0006(18) 0.0008(17)
C2 0.020(2) 0.024(2) 0.022(2) 0.0008(17) 0.0027(18) 0.0086(18)
C3 0.022(2) 0.030(2) 0.022(2) -0.0021(18) 0.0019(17) -0.0021(18)
C3A 0.016(2) 0.024(2) 0.025(2) -0.0013(17) -0.0007(17) -0.0014(18)
C4 0.029(2) 0.028(2) 0.025(2) 0.000(2) -0.0036(18) -0.0085(19)
C5 0.035(2) 0.026(2) 0.039(3) -0.005(2) 0.006(2) -0.009(2)
C6 0.028(2) 0.0122(19) 0.036(3) -0.0013(18) 0.004(2) -0.0040(18)
N7 0.0238(17) 0.0170(18) 0.0225(18) -0.0027(14) 0.0034(14) 0.0013(14)
C7A 0.0168(19) 0.016(2) 0.026(2) -0.0008(16) 0.0009(17) 0.0000(17)
C8 0.025(2) 0.016(2) 0.029(2) 0.0012(18) 0.0023(18) 0.0080(19)
C9 0.030(2) 0.025(2) 0.023(2) 0.0016(18) -0.0020(18) 0.0095(19)
C10 0.021(2) 0.025(2) 0.0142(19) -0.0023(17) -0.0013(16) 0.0010(17)
C11 0.0160(19) 0.020(2) 0.025(2) -0.0010(16) -0.0053(16) 0.0061(18)
O1 0.0365(16) 0.0186(15) 0.0210(15) -0.0015(13) -0.0020(13) 0.0003(12)
C11A 0.0168(19) 0.019(2) 0.018(2) -0.0014(16) -0.0025(16) -0.0016(16)
C11B 0.0099(18) 0.019(2) 0.026(2) -0.0002(15) 0.0023(16) 0.0004(17)
C11C 0.0173(19) 0.016(2) 0.023(2) 0.0017(17) 0.0041(16) -0.0007(17)
C12 0.034(2) 0.028(2) 0.021(2) -0.006(2) -0.0038(18) 0.0032(18)
C13 0.027(2) 0.023(2) 0.028(2) -0.005(2) 0.0007(17) -0.001(2)
N1' 0.0235(18) 0.027(2) 0.0192(19) -0.0045(15) -0.0002(14) -0.0008(16)
C2' 0.032(2) 0.026(2) 0.011(2) -0.0028(19) -0.0047(17) -0.0008(17)
N3' 0.031(2) 0.031(2) 0.0239(19) 0.0002(18) -0.0032(16) -0.0042(16)
C4' 0.029(2) 0.042(3) 0.028(2) -0.001(2) 0.0036(18) -0.006(2)
C5' 0.025(2) 0.057(3) 0.016(2) -0.013(2) 0.0024(18) -0.001(2)
C21 0.018(2) 0.017(2) 0.026(2) -0.0004(18) -0.0013(19) -0.0012(15)
C22 0.022(2) 0.024(2) 0.027(2) 0.0020(19) -0.0004(19) -0.0099(17)
C23 0.021(2) 0.033(2) 0.0156(19) 0.0011(18) 0.0017(17) -0.0006(16)
C23A 0.0162(19) 0.023(2) 0.022(2) -0.0014(18) -0.0028(17) 0.0029(16)
C24 0.023(2) 0.033(2) 0.026(2) 0.003(2) 0.0033(18) 0.0114(19)
C25 0.022(3) 0.019(3) 0.035(3) -0.003(2) -0.003(2) 0.009(2)
C26 0.037(2) 0.017(2) 0.033(2) -0.001(2) 0.006(2) 0.0072(17)
N27 0.0204(16) 0.0140(15) 0.0208(16) 0.0000(15) -0.0016(15) -0.0005(12)
C27A 0.0157(18) 0.0195(19) 0.0211(19) 0.0005(18) 0.0031(18) -0.0012(15)
C28 0.0232(19) 0.0115(18) 0.0278(19) -0.0012(18) -0.0009(19) -0.0021(16)
C29 0.023(2) 0.020(2) 0.021(2) 0.0004(16) 0.0012(17) -0.0066(18)
C30 0.0131(17) 0.0201(19) 0.0218(18) -0.0005(17) -0.0014(18) 0.0021(15)
C31 0.0118(17) 0.021(2) 0.0211(18) 0.0003(18) -0.0015(17) -0.0011(17)
O2 0.0375(16) 0.0140(14) 0.0229(14) 0.0013(13) -0.0020(14) 0.0004(11)
C31A 0.0178(18) 0.0117(18) 0.0211(19) 0.0026(17) 0.0011(18) -0.0023(14)
C31B 0.0135(17) 0.0189(18) 0.0208(18) 0.0023(17) -0.0029(17) 0.0019(15)
C31C 0.0145(18) 0.0204(19) 0.0217(19) 0.0026(18) -0.0014(17) -0.0014(15)
C32 0.024(2) 0.016(2) 0.021(2) -0.0013(16) -0.0018(16) 0.0004(18)
C33 0.027(2) 0.021(2) 0.023(2) 0.002(2) 0.0014(16) 0.0035(19)
N21' 0.0181(17) 0.0182(16) 0.0176(16) -0.0023(15) 0.0013(15) 0.0014(12)
C22' 0.027(2) 0.023(2) 0.0088(17) -0.0026(19) -0.0019(15) 0.0002(18)
N23' 0.031(2) 0.0212(18) 0.0191(17) -0.0015(18) -0.0020(18) 0.0018(14)
C24' 0.023(2) 0.034(3) 0.023(2) -0.0072(19) 0.0049(18) -0.0015(18)
C25' 0.018(2) 0.033(2) 0.019(2) 0.0028(18) 0.0068(18) 0.0000(18)
Cl1 0.0266(5) 0.0304(5) 0.0221(5) 0.0052(5) 0.0005(5) -0.0019(4)
Cl2 0.0222(5) 0.0237(5) 0.0305(5) 0.0016(4) -0.0030(4) -0.0050(4)
O1W 0.039(2) 0.0326(19) 0.0345(19) -0.0074(16) -0.0041(16) 0.0073(15)
O2W 0.0290(17) 0.0280(17) 0.0318(18) 0.0078(15) -0.0094(15) -0.0071(14)

loop_
_atom_type_symbol
_atom_type_description
_atom_type_scat_dispersion_real
_atom_type_scat_dispersion_imag
_atom_type_scat_source
C C 0.0033 0.0016 'International Tables Vol C Tables 4.2.6.8 and 6.1.1.4'
H H 0.0000 0.0000 'International Tables Vol C Tables 4.2.6.8 and 6.1.1.4'
N N 0.0061 0.0033 'International Tables Vol C Tables 4.2.6.8 and 6.1.1.4'
O O 0.0106 0.0060 'International Tables Vol C Tables 4.2.6.8 and 6.1.1.4'
Cl Cl 0.1484 0.1585 'International Tables Vol C Tables 4.2.6.8 and 6.1.1.4'

loop_
_geom_angle_atom_site_label_1
_geom_angle_atom_site_label_2
_geom_angle_atom_site_label_3
_geom_angle
C2 C1 C11B 118.6(4)
C2 C1 H1 120.7
C11B C1 H1 120.7
C1 C2 C3 121.4(4)
C1 C2 H2 119.3
C3 C2 H2 119.3
C3A C3 C2 121.3(4)
C3A C3 H3 119.3
C2 C3 H3 119.3
C11C C3A C3 115.6(4)
C11C C3A C4 116.9(3)
C3 C3A C4 127.4(3)
C3A C4 C5 111.1(3)
C3A C4 H4A 109.4
C5 C4 H4A 109.4
C3A C4 H4B 109.4
C5 C4 H4B 109.4
H4A C4 H4B 108.0
C6 C5 C4 114.9(3)
C6 C5 H5A 108.5
C4 C5 H5A 108.5
C6 C5 H5B 108.5
C4 C5 H5B 108.5
H5A C5 H5B 107.5
N7 C6 C5 109.9(3)
N7 C6 H6A 109.7
C5 C6 H6A 109.7
N7 C6 H6B 109.7
C5 C6 H6B 109.7
H6A C6 H6B 108.2
C7A N7 C11C 109.6(3)
C7A N7 C6 129.4(3)
C11C N7 C6 121.0(3)
N7 C7A C11A 108.6(3)
N7 C7A C8 126.1(3)
C11A C7A C8 125.3(4)
C7A C8 C9 109.7(3)
C7A C8 H8A 109.7
C9 C8 H8A 109.7
C7A C8 H8B 109.7
C9 C8 H8B 109.7
H8A C8 H8B 108.2
C8 C9 C10 113.1(3)
C8 C9 H9A 109.0
C10 C9 H9A 109.0
C8 C9 H9B 109.0
C10 C9 H9B 109.0
H9A C9 H9B 107.8
C11 C10 C12 114.0(3)
C11 C10 C9 111.3(3)
C12 C10 C9 107.9(3)
C11 C10 H10 107.8
C12 C10 H10 107.8
C9 C10 H10 107.8
O1 C11 C11A 122.3(3)
O1 C11 C10 121.8(3)
C11A C11 C10 115.8(3)
C7A C11A C11 121.8(4)
C7A C11A C11B 107.4(3)
C11 C11A C11B 130.6(3)
C1 C11B C11C 118.0(3)
C1 C11B C11A 136.5(3)
C11C C11B C11A 105.4(3)
N7 C11C C3A 125.9(3)
N7 C11C C11B 109.0(3)
C3A C11C C11B 125.0(4)
N1' C12 C10 115.5(3)
N1' C12 H12A 108.4
C10 C12 H12A 108.4
N1' C12 H12B 108.4
C10 C12 H12B 108.4
H12A C12 H12B 107.5
C2' C13 H13A 109.5
C2' C13 H13B 109.5
H13A C13 H13B 109.5
C2' C13 H13C 109.5
H13A C13 H13C 109.5
H13B C13 H13C 109.5
C2' N1' C5' 109.9(4)
C2' N1' C12 126.2(3)
C5' N1' C12 123.9(4)
N1' C2' N3' 107.8(4)
N1' C2' C13 127.1(4)
N3' C2' C13 125.1(4)
C2' N3' C4' 109.7(4)
C2' N3' H3' 122(4)
C4' N3' H3' 128(4)
C5' C4' N3' 106.7(4)
C5' C4' H4' 126.6
N3' C4' H4' 126.6
C4' C5' N1' 105.9(4)
C4' C5' H5' 127.0
N1' C5' H5' 127.0
C22 C21 C31B 118.7(3)
C22 C21 H21 120.6
C31B C21 H21 120.6
C21 C22 C23 121.8(3)
C21 C22 H22 119.1
C23 C22 H22 119.1
C23A C23 C22 121.3(3)
C23A C23 H23 119.3
C22 C23 H23 119.3
C31C C23A C23 115.2(3)
C31C C23A C24 117.2(3)
C23 C23A C24 127.6(3)
C25" C24 C23A 115.1(7)
C23A C24 C25 111.3(3)
C23A C24 H24A 109.4
C25 C24 H24A 109.4
C23A C24 H24B 109.4
C25 C24 H24B 109.4
H24A C24 H24B 108.0
C25" C24 H24C 108.5
C23A C24 H24C 108.5
C25" C24 H24D 108.5
C23A C24 H24D 108.5
H24C C24 H24D 107.5
C26 C25 C24 115.7(4)
C26 C25 H25A 108.3
C24 C25 H25A 108.3
C26 C25 H25B 108.3
C24 C25 H25B 108.3
H25A C25 H25B 107.4
N27 C26 C25 110.4(4)
N27 C26 C25" 111.8(6)
N27 C26 H26A 109.6
C25 C26 H26A 109.6
N27 C26 H26B 109.6
C25 C26 H26B 109.6
H26A C26 H26B 108.1
N27 C26 H26C 109.3
C25" C26 H26C 109.3
N27 C26 H26D 109.3
C25" C26 H26D 109.3
H26C C26 H26D 107.9
C24 C25" C26 120.0(10)
C24 C25" H25C 107.3
C26 C25" H25C 107.3
C24 C25" H25D 107.3
C26 C25" H25D 107.3
H25C C25" H25D 106.9
C27A N27 C31C 108.9(3)
C27A N27 C26 129.5(3)
C31C N27 C26 121.5(3)
N27 C27A C31A 109.6(3)
N27 C27A C28 125.7(3)
C31A C27A C28 124.7(3)
C27A C28 C29 109.0(3)
C27A C28 H28A 109.9
C29 C28 H28A 109.9
C27A C28 H28B 109.9
C29 C28 H28B 109.9
H28A C28 H28B 108.3
C28 C29 C30 113.8(3)
C28 C29 H29A 108.8
C30 C29 H29A 108.8
C28 C29 H29B 108.8
C30 C29 H29B 108.8
H29A C29 H29B 107.7
C32 C30 C29 107.2(3)
C32 C30 C31 113.8(3)
C29 C30 C31 112.3(3)
C32 C30 H30 107.8
C29 C30 H30 107.8
C31 C30 H30 107.8
O2 C31 C31A 122.8(3)
O2 C31 C30 121.7(3)
C31A C31 C30 115.4(3)
C27A C31A C31 122.9(3)
C27A C31A C31B 106.8(3)
C31 C31A C31B 130.3(3)
C31C C31B C21 116.9(3)
C31C C31B C31A 106.1(3)
C21 C31B C31A 136.9(3)
C23A C31C N27 125.4(3)
C23A C31C C31B 126.0(3)
N27 C31C C31B 108.6(3)
N21' C32 C30 115.1(3)
N21' C32 H32A 108.5
C30 C32 H32A 108.5
N21' C32 H32B 108.5
C30 C32 H32B 108.5
H32A C32 H32B 107.5
C22' C33 H33A 109.5
C22' C33 H33B 109.5
H33A C33 H33B 109.5
C22' C33 H33C 109.5
H33A C33 H33C 109.5
H33B C33 H33C 109.5
C22' N21' C25' 108.7(3)
C22' N21' C32 126.3(3)
C25' N21' C32 124.9(3)
N21' C22' N23' 107.7(3)
N21' C22' C33 126.7(4)
N23' C22' C33 125.6(4)
C22' N23' C24' 109.1(3)
C22' N23' H23' 125(3)
C24' N23' H23' 125(3)
C25' C24' N23' 107.4(4)
C25' C24' H24' 126.3
N23' C24' H24' 126.3
C24' C25' N21' 107.1(4)
C24' C25' H25' 126.5
N21' C25' H25' 126.5
H01 O1W H02 106(5)
H03 O2W H04 106(5)

loop_
_geom_bond_atom_site_label_1
_geom_bond_atom_site_label_2
_geom_bond_site_symmetry_2
_geom_bond_distance
_geom_bond_publ_flag
C1 C2 . 1.388(5) ?
C1 C11B . 1.394(5) ?
C1 H1 . 0.9500 ?
C2 C3 . 1.406(5) ?
C2 H2 . 0.9500 ?
C3 C3A . 1.385(5) ?
C3 H3 . 0.9500 ?
C3A C11C . 1.383(5) ?
C3A C4 . 1.511(5) ?
C4 C5 . 1.531(6) ?
C4 H4A . 0.9900 ?
C4 H4B . 0.9900 ?
C5 C6 . 1.508(6) ?
C5 H5A . 0.9900 ?
C5 H5B . 0.9900 ?
C6 N7 . 1.467(5) ?
C6 H6A . 0.9900 ?
C6 H6B . 0.9900 ?
N7 C7A . 1.359(5) ?
N7 C11C . 1.383(5) ?
C7A C11A . 1.396(5) ?
C7A C8 . 1.474(5) ?
C8 C9 . 1.529(5) ?
C8 H8A . 0.9900 ?
C8 H8B . 0.9900 ?
C9 C10 . 1.540(5) ?
C9 H9A . 0.9900 ?
C9 H9B . 0.9900 ?
C10 C11 . 1.525(5) ?
C10 C12 . 1.534(5) ?
C10 H10 . 1.0000 ?
C11 O1 . 1.239(4) ?
C11 C11A . 1.432(5) ?
C11A C11B . 1.450(5) ?
C11B C11C . 1.400(5) ?
C12 N1' . 1.468(5) ?
C12 H12A . 0.9900 ?
C12 H12B . 0.9900 ?
C13 C2' . 1.475(5) ?
C13 H13A . 0.9800 ?
C13 H13B . 0.9800 ?
C13 H13C . 0.9800 ?
N1' C2' . 1.319(5) ?
N1' C5' . 1.389(5) ?
C2' N3' . 1.331(5) ?
N3' C4' . 1.375(5) ?
N3' H3' . 0.88(4) ?
C4' C5' . 1.364(7) ?
C4' H4' . 0.9500 ?
C5' H5' . 0.9500 ?
C21 C22 . 1.383(5) ?
C21 C31B . 1.413(5) ?
C21 H21 . 0.9500 ?
C22 C23 . 1.405(5) ?
C22 H22 . 0.9500 ?
C23 C23A . 1.392(5) ?
C23 H23 . 0.9500 ?
C23A C31C . 1.386(5) ?
C23A C24 . 1.513(5) ?
C24 C25 . 1.547(6) ?
C24 H24A . 0.9900 ?
C24 H24B . 0.9900 ?
C24 H24C . 0.9900 ?
C24 H24D . 0.9900 ?
C25 C26 . 1.487(6) ?
C25 H25A . 0.9900 ?
C25 H25B . 0.9900 ?
C26 N27 . 1.458(4) ?
C26 H26A . 0.9900 ?
C26 H26B . 0.9900 ?
C26 H26C . 0.9900 ?
C26 H26D . 0.9900 ?
C25" H25C . 0.9900 ?
C25" H25D . 0.9900 ?
N27 C27A . 1.357(4) ?
N27 C31C . 1.387(4) ?
C27A C31A . 1.390(5) ?
C27A C28 . 1.490(5) ?
C28 C29 . 1.529(5) ?
C28 H28A . 0.9900 ?
C28 H28B . 0.9900 ?
C29 C30 . 1.534(5) ?
C29 H29A . 0.9900 ?
C29 H29B . 0.9900 ?
C30 C32 . 1.526(5) ?
C30 C31 . 1.540(5) ?
C30 H30 . 1.0000 ?
C31 O2 . 1.228(4) ?
C31 C31A . 1.438(5) ?
C31A C31B . 1.442(5) ?
C31B C31C . 1.400(5) ?
C32 N21' . 1.462(5) ?
C32 H32A . 0.9900 ?
C32 H32B . 0.9900 ?
C33 C22' . 1.474(5) ?
C33 H33A . 0.9800 ?
C33 H33B . 0.9800 ?
C33 H33C . 0.9800 ?
N21' C22' . 1.334(5) ?
N21' C25' . 1.389(5) ?
C22' N23' . 1.334(5) ?
N23' C24' . 1.376(5) ?
N23' H23' . 0.88(4) ?
C24' C25' . 1.335(6) ?
C24' H24' . 0.9500 ?
C25' H25' . 0.9500 ?
O1W H01 . 0.84(3) ?
O1W H02 . 0.84(3) ?
O2W H03 . 0.85(3) ?
O2W H04 . 0.84(3) ?

loop_
_geom_hbond_atom_site_label_D
_geom_hbond_atom_site_label_H
_geom_hbond_atom_site_label_A
_geom_hbond_site_symmetry_A
_geom_hbond_distance_DH
_geom_hbond_distance_HA
_geom_hbond_distance_DA
_geom_hbond_angle_DHA
N3' H3' O1W 3_745 0.88(4) 1.85(4) 2.724(5) 170(5)
N23' H23' O2W 3_745 0.88(4) 1.87(4) 2.741(5) 167(4)
O1W H01 Cl2 . 0.84(3) 2.28(3) 3.117(3) 173(5)
O1W H02 Cl1 1_655 0.84(3) 2.27(3) 3.113(4) 178(5)
O2W H03 Cl1 . 0.85(3) 2.24(3) 3.076(3) 170(4)
O2W H04 Cl2 . 0.84(3) 2.26(3) 3.086(3) 165(5)
C9 H9A Cl1 . 0.99 2.88 3.797(4) 154
C12 H12B Cl1 . 0.99 2.85 3.775(4) 156
C13 H13B Cl1 3_645 0.98 2.91 3.685(4) 137
C29 H29A Cl1 . 0.99 2.81 3.761(4) 161
C32 H32B Cl1 . 0.99 2.96 3.887(4) 156
C24' H24' Cl1 3_645 0.95 2.70 3.632(4) 167
C12 H12A Cl2 1_455 0.99 2.88 3.528(4) 124
C13 H13C Cl2 1_455 0.98 2.85 3.782(4) 159
C5' H5' Cl2 . 0.95 2.73 3.507(4) 139
C33 H33C Cl2 . 0.98 2.73 3.665(4) 160
C25' H25' Cl2 1_455 0.95 2.55 3.438(4) 155
C5 H5A O1 4_456 0.99 2.62 3.479(5) 145
C2 H2 O2 2_655 0.95 2.61 3.482(5) 152
C25 H25B O2 4_455 0.99 2.54 3.398(6) 145
C3 H3 O2W 4_456 0.95 2.53 3.479(5) 173
C23 H23 O1W 4_455 0.95 2.67 3.586(5) 164

loop_
_geom_torsion_atom_site_label_1
_geom_torsion_atom_site_label_2
_geom_torsion_atom_site_label_3
_geom_torsion_atom_site_label_4
_geom_torsion
_geom_torsion_publ_flag
C11B C1 C2 C3 1.5(6) ?
C1 C2 C3 C3A -1.5(6) ?
C2 C3 C3A C11C 1.4(6) ?
C2 C3 C3A C4 -176.8(4) ?
C11C C3A C4 C5 24.5(5) ?
C3 C3A C4 C5 -157.4(4) ?
C3A C4 C5 C6 -50.0(5) y
C4 C5 C6 N7 48.8(5) y
C5 C6 N7 C7A 160.7(4) ?
C5 C6 N7 C11C -23.5(5) ?
C11C N7 C7A C11A 1.4(4) ?
C6 N7 C7A C11A 177.5(4) ?
C11C N7 C7A C8 -178.6(4) ?
C6 N7 C7A C8 -2.5(6) ?
N7 C7A C8 C9 -164.4(4) ?
C11A C7A C8 C9 15.6(5) y
C7A C8 C9 C10 -45.0(4) ?
C8 C9 C10 C11 56.1(4) ?
C8 C9 C10 C12 -178.1(3) ?
C12 C10 C11 O1 24.5(5) ?
C9 C10 C11 O1 146.9(3) ?
C12 C10 C11 C11A -157.6(3) ?
C9 C10 C11 C11A -35.2(4) ?
N7 C7A C11A C11 -175.7(3) ?
C8 C7A C11A C11 4.3(6) ?
N7 C7A C11A C11B -0.8(4) ?
C8 C7A C11A C11B 179.2(3) ?
O1 C11 C11A C7A -176.0(4) ?
C10 C11 C11A C7A 6.1(5) ?
O1 C11 C11A C11B 10.4(6) ?
C10 C11 C11A C11B -167.5(4) ?
C2 C1 C11B C11C -1.4(5) ?
C2 C1 C11B C11A 175.7(4) ?
C7A C11A C11B C1 -177.5(4) ?
C11 C11A C11B C1 -3.2(7) ?
C7A C11A C11B C11C -0.1(4) ?
C11 C11A C11B C11C 174.2(4) ?
C7A N7 C11C C3A 175.9(4) ?
C6 N7 C11C C3A -0.6(6) ?
C7A N7 C11C C11B -1.5(4) ?
C6 N7 C11C C11B -178.0(3) ?
C3 C3A C11C N7 -178.4(4) ?
C4 C3A C11C N7 0.0(6) ?
C3 C3A C11C C11B -1.4(6) ?
C4 C3A C11C C11B 176.9(4) ?
C1 C11B C11C N7 178.9(3) ?
C11A C11B C11C N7 0.9(4) ?
C1 C11B C11C C3A 1.5(6) ?
C11A C11B C11C C3A -176.5(4) ?
C11 C10 C12 N1' -59.5(4) ?
C9 C10 C12 N1' 176.3(3) ?
C10 C12 N1' C2' 108.6(4) ?
C10 C12 N1' C5' -72.7(5) ?
C5' N1' C2' N3' 1.0(4) ?
C12 N1' C2' N3' 179.8(3) ?
C5' N1' C2' C13 -177.4(4) ?
C12 N1' C2' C13 1.4(6) ?
N1' C2' N3' C4' -0.7(4) ?
C13 C2' N3' C4' 177.7(3) ?
C2' N3' C4' C5' 0.1(5) ?
N3' C4' C5' N1' 0.5(5) ?
C2' N1' C5' C4' -0.9(5) ?
C12 N1' C5' C4' -179.7(3) ?
C31B C21 C22 C23 0.1(6) ?
C21 C22 C23 C23A -1.2(6) ?
C22 C23 C23A C31C 0.8(6) ?
C22 C23 C23A C24 179.7(4) ?
C31C C23A C24 C25" 18.0(9) ?
C23 C23A C24 C25" -160.8(8) ?
C31C C23A C24 C25 -21.6(5) ?
C23 C23A C24 C25 159.5(4) ?
C23A C24 C25 C26 47.0(6) y
C24 C25 C26 N27 -47.5(6) y
C23A C24 C25" C26 -34.9(16) ?
N27 C26 C25" C24 32.9(15) ?
C25 C26 N27 C27A -160.0(4) ?
C25" C26 N27 C27A 161.2(8) ?
C25 C26 N27 C31C 24.4(6) ?
C25" C26 N27 C31C -14.4(9) ?
C31C N27 C27A C31A -0.7(5) ?
C26 N27 C27A C31A -176.7(4) ?
C31C N27 C27A C28 178.6(4) ?
C26 N27 C27A C28 2.6(7) ?
N27 C27A C28 C29 -157.9(4) ?
C31A C27A C28 C29 21.4(5) y
C27A C28 C29 C30 -47.4(4) ?
C28 C29 C30 C32 179.5(3) ?
C28 C29 C30 C31 53.9(4) ?
C32 C30 C31 O2 28.7(5) ?
C29 C30 C31 O2 150.6(3) ?
C32 C30 C31 C31A -152.7(3) ?
C29 C30 C31 C31A -30.8(4) ?
N27 C27A C31A C31 179.2(3) ?
C28 C27A C31A C31 -0.2(6) ?
N27 C27A C31A C31B 0.1(5) ?
C28 C27A C31A C31B -179.2(4) ?
O2 C31 C31A C27A -176.6(4) ?
C30 C31 C31A C27A 4.8(5) ?
O2 C31 C31A C31B 2.1(6) ?
C30 C31 C31A C31B -176.4(4) ?
C22 C21 C31B C31C 1.4(5) ?
C22 C21 C31B C31A -177.2(4) ?
C27A C31A C31B C31C 0.5(4) ?
C31 C31A C31B C31C -178.4(4) ?
C27A C31A C31B C21 179.2(4) ?
C31 C31A C31B C21 0.2(8) ?
C23 C23A C31C N27 178.4(4) ?
C24 C23A C31C N27 -0.5(6) ?
C23 C23A C31C C31B 0.8(6) ?
C24 C23A C31C C31B -178.2(4) ?
C27A N27 C31C C23A -177.0(4) ?
C26 N27 C31C C23A -0.5(6) ?
C27A N27 C31C C31B 1.0(4) ?
C26 N27 C31C C31B 177.4(4) ?
C21 C31B C31C C23A -1.9(6) ?
C31A C31B C31C C23A 177.0(4) ?
C21 C31B C31C N27 -179.9(3) ?
C31A C31B C31C N27 -0.9(4) ?
C29 C30 C32 N21' 177.5(3) ?
C31 C30 C32 N21' -57.8(4) ?
C30 C32 N21' C22' 113.7(4) ?
C30 C32 N21' C25' -64.6(5) ?
C25' N21' C22' N23' -0.5(4) ?
C32 N21' C22' N23' -179.1(3) ?
C25' N21' C22' C33 -178.9(3) ?
C32 N21' C22' C33 2.6(6) ?
N21' C22' N23' C24' 0.5(4) ?
C33 C22' N23' C24' 178.8(3) ?
C22' N23' C24' C25' -0.2(5) ?
N23' C24' C25' N21' -0.1(5) ?
C22' N21' C25' C24' 0.4(4) ?
C32 N21' C25' C24' 179.0(3) ?
